data_7204575
loop_
_publ_author_name
'Lewis, T. C.'
'Tocher, D. A.'
'Day, G. M.'
'Price, S. L.'

_publ_section_title
;
 A computational and experimental search for polymorphs of parabanic
 acid -- a salutary tale leading to the crystal structure of
 oxo-ureido-acetic acid methyl esterElectronic supplementary
 information (ESI) available: crystal structures of the 16 lattice
 energy minima in Table 2, in the space group setting used in the
 minimisation. See http://www.rsc.org/suppdata/ce/b2/b211784c/
;
_journal_issue 2
_journal_name_full CrystEngComm
_journal_page_first 3
_journal_paper_doi 10.1039/b211784c
_journal_volume 5
_journal_year 2003
_chemical_formula_sum 'C4 H6 N2 O4'
_chemical_formula_weight 146.11
_space_group_IT_number 2
_symmetry_cell_setting triclinic
_symmetry_space_group_name_Hall '-P 1'
_symmetry_space_group_name_H-M 'P -1'
_atom_sites_solution_hydrogens geom
_atom_sites_solution_primary direct
_atom_sites_solution_secondary difmap
_audit_creation_method SHELXL-97
_cell_angle_alpha 70.112(4)
_cell_angle_beta 85.814(4)
_cell_angle_gamma 74.095(4)
_cell_formula_units_Z 2
_cell_length_a 5.5028(13)
_cell_length_b 7.0583(16)
_cell_length_c 8.2718(19)
_cell_measurement_temperature 150(2)
_cell_volume 290.48(12)
_computing_cell_refinement 'Bruker SAINT'
_computing_data_collection 'Bruker SMART'
_computing_data_reduction 'Bruker SAINT'
_computing_structure_refinement 'SHELXL-97 (Sheldrick, 1997)'
_computing_structure_solution 'SHELXS-97 (Sheldrick, 1990)'
_diffrn_ambient_temperature 150(2)
_diffrn_measured_fraction_theta_full 0.982
_diffrn_measured_fraction_theta_max 0.923
_diffrn_measurement_device_type 'Bruker SMART APEX diffractometer'
_diffrn_measurement_method '\w rotation with narrow frames'
_diffrn_radiation_monochromator graphite
_diffrn_radiation_source 'fine-focus sealed tube'
_diffrn_radiation_type MoK\a
_diffrn_radiation_wavelength 0.71073
_diffrn_reflns_av_R_equivalents 0.0158
_diffrn_reflns_av_sigmaI/netI 0.0217
_diffrn_reflns_limit_h_max 7
_diffrn_reflns_limit_h_min -7
_diffrn_reflns_limit_k_max 9
_diffrn_reflns_limit_k_min -9
_diffrn_reflns_limit_l_max 10
_diffrn_reflns_limit_l_min -10
_diffrn_reflns_number 2431
_diffrn_reflns_theta_full 26.00
_diffrn_reflns_theta_max 27.98
_diffrn_reflns_theta_min 2.62
_diffrn_standards_number 0
_exptl_absorpt_coefficient_mu 0.151
_exptl_absorpt_correction_T_max 0.9940
_exptl_absorpt_correction_T_min 0.9734
_exptl_absorpt_correction_type multi-scan
_exptl_crystal_colour colourless
_exptl_crystal_density_diffrn 1.670
_exptl_crystal_density_method 'not measured'
_exptl_crystal_description plate
_exptl_crystal_F_000 152
_exptl_crystal_size_max 0.18
_exptl_crystal_size_mid 0.18
_exptl_crystal_size_min 0.04
_refine_diff_density_max 0.403
_refine_diff_density_min -0.259
_refine_diff_density_rms 0.060
_refine_ls_extinction_method none
_refine_ls_goodness_of_fit_ref 1.054
_refine_ls_hydrogen_treatment mixed
_refine_ls_matrix_type full
_refine_ls_number_parameters 104
_refine_ls_number_reflns 1294
_refine_ls_number_restraints 0
_refine_ls_restrained_S_all 1.054
_refine_ls_R_factor_all 0.0408
_refine_ls_R_factor_gt 0.0379
_refine_ls_shift/su_max 0.000
_refine_ls_shift/su_mean 0.000
_refine_ls_structure_factor_coef Fsqd
_refine_ls_weighting_details 'calc w=1/[\s^2^(Fo^2^)+(0.0713P)^2^+0.0622P] where P=(Fo^2^+2Fc^2^)/3'
_refine_ls_weighting_scheme calc
_refine_ls_wR_factor_gt 0.1048
_refine_ls_wR_factor_ref 0.1075
_reflns_number_gt 1197
_reflns_number_total 1294
_reflns_threshold_expression I>2\s(I)
_cod_data_source_file b211784c.txt
_cod_data_source_block str0039
_cod_original_sg_symbol_H-M P-1
_cod_database_code 7204575

loop_
_symmetry_equiv_pos_as_xyz
'x, y, z'
'-x, -y, -z'

loop_
_atom_site_label
_atom_site_type_symbol
_atom_site_fract_x
_atom_site_fract_y
_atom_site_fract_z
_atom_site_U_iso_or_equiv
_atom_site_adp_type
_atom_site_occupancy
_atom_site_symmetry_multiplicity
_atom_site_calc_flag
_atom_site_refinement_flags
_atom_site_disorder_assembly
_atom_site_disorder_group
N1 N 0.7487(2) 0.92665(16) 0.13210(14) 0.0200(3) Uani 1 1 d . . .
H1 H 0.833(4) 1.025(3) 0.094(2) 0.035(5) Uiso 1 1 d . . .
C1 C 0.8357(2) 0.75753(18) 0.08768(15) 0.0158(3) Uani 1 1 d . . .
C2 C 0.4989(2) 0.60531(19) 0.25113(15) 0.0163(3) Uani 1 1 d . . .
C3 C 0.4139(2) 0.40408(18) 0.29279(15) 0.0169(3) Uani 1 1 d . . .
C4 C 0.1223(2) 0.2207(2) 0.43363(17) 0.0210(3) Uani 1 1 d . . .
H4A H 0.0821 0.1980 0.3293 0.032 Uiso 1 1 calc R . .
H4B H -0.0293 0.2366 0.5030 0.032 Uiso 1 1 calc R . .
H4C H 0.2554 0.1006 0.5004 0.032 Uiso 1 1 calc R . .
N2 N 0.70212(19) 0.60337(16) 0.14670(13) 0.0169(3) Uani 1 1 d . . .
H2A H 0.766(3) 0.491(3) 0.114(2) 0.023(4) Uiso 1 1 d . . .
H2B H 0.604(3) 0.942(3) 0.198(2) 0.027(4) Uiso 1 1 d . . .
O1 O 1.02424(17) 0.72479(14) 0.00029(12) 0.0214(2) Uani 1 1 d . . .
O2 O 0.39496(17) 0.74200(15) 0.30988(12) 0.0230(3) Uani 1 1 d . . .
O3 O 0.52775(18) 0.26207(15) 0.24454(14) 0.0267(3) Uani 1 1 d . . .
O4 O 0.20952(16) 0.40952(14) 0.38618(12) 0.0191(2) Uani 1 1 d . . .

loop_
_atom_site_aniso_label
_atom_site_aniso_U_11
_atom_site_aniso_U_22
_atom_site_aniso_U_33
_atom_site_aniso_U_23
_atom_site_aniso_U_13
_atom_site_aniso_U_12
N1 0.0204(5) 0.0148(5) 0.0293(6) -0.0141(4) 0.0095(4) -0.0059(4)
C1 0.0162(6) 0.0131(5) 0.0194(6) -0.0084(4) 0.0034(4) -0.0029(4)
C2 0.0149(6) 0.0145(6) 0.0204(6) -0.0091(5) 0.0034(4) -0.0020(4)
C3 0.0143(5) 0.0164(6) 0.0204(6) -0.0085(5) 0.0044(4) -0.0029(4)
C4 0.0208(6) 0.0170(6) 0.0264(6) -0.0083(5) 0.0079(5) -0.0072(5)
N2 0.0173(5) 0.0129(5) 0.0229(5) -0.0107(4) 0.0068(4) -0.0036(4)
O1 0.0218(5) 0.0176(4) 0.0297(5) -0.0149(4) 0.0133(4) -0.0072(4)
O2 0.0215(5) 0.0195(5) 0.0333(5) -0.0176(4) 0.0127(4) -0.0059(4)
O3 0.0264(5) 0.0188(5) 0.0413(6) -0.0197(4) 0.0173(4) -0.0085(4)
O4 0.0172(5) 0.0158(4) 0.0260(5) -0.0102(4) 0.0087(4) -0.0050(3)

loop_
_atom_type_symbol
_atom_type_description
_atom_type_scat_dispersion_real
_atom_type_scat_dispersion_imag
_atom_type_scat_source
C C 0.0033 0.0016 'International Tables Vol C Tables 4.2.6.8 and 6.1.1.4'
H H 0.0000 0.0000 'International Tables Vol C Tables 4.2.6.8 and 6.1.1.4'
N N 0.0061 0.0033 'International Tables Vol C Tables 4.2.6.8 and 6.1.1.4'
O O 0.0106 0.0060 'International Tables Vol C Tables 4.2.6.8 and 6.1.1.4'

loop_
_geom_angle_atom_site_label_1
_geom_angle_atom_site_label_2
_geom_angle_atom_site_label_3
_geom_angle
_geom_angle_site_symmetry_1
_geom_angle_site_symmetry_3
_geom_angle_publ_flag
O1 C1 N1 125.06(11) . . ?
O1 C1 N2 118.17(11) . . ?
N1 C1 N2 116.76(10) . . ?
O2 C2 N2 126.60(11) . . ?
O2 C2 C3 122.05(10) . . ?
N2 C2 C3 111.33(10) . . ?
O3 C3 O4 126.25(11) . . ?
O3 C3 C2 122.07(11) . . ?
O4 C3 C2 111.67(10) . . ?
C2 N2 C1 127.01(11) . . ?
C3 O4 C4 114.40(10) . . ?

loop_
_geom_bond_atom_site_label_1
_geom_bond_atom_site_label_2
_geom_bond_distance
_geom_bond_site_symmetry_2
_geom_bond_publ_flag
N1 C1 1.3224(15) . ?
C1 O1 1.2349(14) . ?
C1 N2 1.4098(15) . ?
C2 O2 1.2125(15) . ?
C2 N2 1.3622(15) . ?
C2 C3 1.5371(17) . ?
C3 O3 1.2034(16) . ?
C3 O4 1.3162(14) . ?
C4 O4 1.4588(15) . ?

loop_
_geom_torsion_atom_site_label_1
_geom_torsion_atom_site_label_2
_geom_torsion_atom_site_label_3
_geom_torsion_atom_site_label_4
_geom_torsion
_geom_torsion_site_symmetry_1
_geom_torsion_site_symmetry_2
_geom_torsion_site_symmetry_3
_geom_torsion_site_symmetry_4
_geom_torsion_publ_flag
O2 C2 C3 O3 -174.63(12) . . . . ?
N2 C2 C3 O3 4.02(17) . . . . ?
O2 C2 C3 O4 4.70(18) . . . . ?
N2 C2 C3 O4 -176.66(9) . . . . ?
O2 C2 N2 C1 1.1(2) . . . . ?
C3 C2 N2 C1 -177.49(10) . . . . ?
O1 C1 N2 C2 176.41(11) . . . . ?
N1 C1 N2 C2 -3.12(18) . . . . ?
O3 C3 O4 C4 0.66(19) . . . . ?
C2 C3 O4 C4 -178.63(9) . . . . ?

loop_
_cod_related_entry_id
_cod_related_entry_database
_cod_related_entry_code
1 ChemSpider 21149573
